data_2006724
loop_
_publ_author_name
'Yoshida, Tadanori'
'Kashino, Setsuo'

_publ_section_title
;
 Rubidium Hydrogen Bis(dichloroacetate)
;
_journal_issue 11
_journal_name_full 'Acta Crystallographica Section C'
_journal_page_first IUC9700021
_journal_paper_doi 10.1107/S0108270197099368
_journal_volume 53
_journal_year 1997
_chemical_formula_iupac 'Rb H (C2 H1 Cl2 O2 )2 '
_chemical_formula_moiety '(C2 H2 Cl2 O2),(C2 H1 Cl2 O2),Rb'
_chemical_formula_sum 'C4 H3 Cl4 O4 Rb'
_chemical_formula_weight 342.35
_chemical_name_systematic ' Rubidium hydrogen bis(dichloroacetate)'
_space_group_IT_number 2
_symmetry_cell_setting triclinic
_symmetry_space_group_name_Hall '-P 1'
_symmetry_space_group_name_H-M 'P -1'
_atom_type_scat_source IntTabIV
_cell_angle_alpha 103.83(8)
_cell_angle_beta 92.30(10)
_cell_angle_gamma 82.07(6)
_cell_formula_units_Z 2
_cell_length_a 7.446(6)
_cell_length_b 11.410(7)
_cell_length_c 6.440(10)
_cell_measurement_reflns_used 21
_cell_measurement_temperature 295
_cell_measurement_theta_max 11.0
_cell_measurement_theta_min 9.5
_cell_volume 526.2(10)
_diffrn_measurement_device 'Rigaku AFC-5R'
_diffrn_measurement_method \w/2\q
_diffrn_radiation_type MoK\a
_diffrn_radiation_wavelength 0.71073
_diffrn_reflns_av_R_equivalents 0.012
_diffrn_reflns_limit_h_max 8
_diffrn_reflns_limit_h_min 0
_diffrn_reflns_limit_k_max 12
_diffrn_reflns_limit_k_min -12
_diffrn_reflns_limit_l_max 7
_diffrn_reflns_limit_l_min -7
_diffrn_reflns_number 1915
_diffrn_reflns_theta_max 25
_diffrn_standards_decay_% 1.6
_diffrn_standards_interval_count 97
_diffrn_standards_number 3
_exptl_absorpt_coefficient_mu 5.70
_exptl_absorpt_correction_T_max 0.634
_exptl_absorpt_correction_T_min 0.196
_exptl_absorpt_correction_type psi-scan
_exptl_absorpt_process_details 'North, Phillips & Mathews (1968)'
_exptl_crystal_colour colorless
_exptl_crystal_density_diffrn 2.161
_exptl_crystal_density_method 'not measured'
_exptl_crystal_description plate
_exptl_crystal_F_000 328
_exptl_crystal_size_max 0.63
_exptl_crystal_size_mid 0.27
_exptl_crystal_size_min 0.08
_refine_diff_density_max 0.56
_refine_diff_density_min -0.40
_refine_ls_extinction_method none
_refine_ls_goodness_of_fit_ref 1.22
_refine_ls_hydrogen_treatment refall
_refine_ls_number_parameters 130
_refine_ls_number_reflns 1321
_refine_ls_R_factor_gt 0.031
_refine_ls_shift/su_max 0.0035
_refine_ls_structure_factor_coef F
_refine_ls_weighting_details w=1/\s^2^(F)
_refine_ls_weighting_scheme sigma
_refine_ls_wR_factor_ref 0.033
_reflns_number_gt 1321
_reflns_number_total 1735
_reflns_threshold_expression I>3.0\s(I)
_cod_data_source_file qb0023.cif
_cod_data_source_block I
_cod_original_cell_volume 526(2)
_cod_original_formula_sum 'C4 H3 O4 Cl4 Rb'
_cod_database_code 2006724

loop_
_symmetry_equiv_pos_as_xyz
x,y,z
-x,-y,-z

loop_
_atom_site_label
_atom_site_fract_x
_atom_site_fract_y
_atom_site_fract_z
_atom_site_U_iso_or_equiv
_atom_site_adp_type
_atom_site_type_symbol
Rb1 .25846(6) .54980(5) .24956(7) .0434(3) Uani Rb
Cl1 .1256(2) .25630(10) .9324(2) .0618(9) Uani Cl
Cl2 .1392(2) .17390(10) .4715(2) .0700(10) Uani Cl
Cl3 .3224(2) .88040(10) .6030(2) .0633(9) Uani Cl
Cl4 .3061(3) .92850(10) 1.0648(3) .0870(10) Uani Cl
O1 .1476(4) .4674(3) .7594(5) .044(2) Uani O
O2 .3857(4) .3868(3) .5490(5) .048(2) Uani O
O3 .4486(4) .6473(3) .9496(5) .047(2) Uani O
O4 .2199(4) .6683(4) .7209(6) .042(2) Uani O
C1 .2465(6) .2539(4) .7003(7) .037(3) Uani C
C2 .2631(5) .3803(4) .6667(7) .037(3) Uani C
C3 .3974(7) .8288(5) .8301(8) .046(3) Uani C
C4 .3561(6) .7030(4) .8356(7) .037(3) Uani C
H1 .353(6) .212(4) .720(7) .040(10) Uiso H
H2 .505(5) .829(4) .838(6) .030(10) Uiso H
H3 .212(6) .605(5) .726(8) .050(10) Uiso H

loop_
_atom_site_aniso_label
_atom_site_aniso_U_11
_atom_site_aniso_U_22
_atom_site_aniso_U_33
_atom_site_aniso_U_12
_atom_site_aniso_U_13
_atom_site_aniso_U_23
_atom_site_aniso_type_symbol
Rb1 .0363(2) .0567(4) .0390(3) -.0052(2) .0022(2) .0154(2) Rb
Cl1 .0678(8) .0580(10) .0680(10) -.0082(7) .0244(7) .0282(8) Cl
Cl2 .0860(10) .0530(10) .0720(10) -.0264(7) -.0282(8) .0118(8) Cl
Cl3 .0660(8) .0600(10) .0770(10) -.0086(7) -.0053(7) .0439(9) Cl
Cl4 .1390(10) .0430(10) .0750(10) -.0171(9) .0340(10) -.0063(8) Cl
O1 .041(2) .032(2) .060(2) -.0040(10) .0140(10) .007(2) O
O2 .045(2) .048(2) .056(2) -.008(2) .017(2) .016(2) O
O3 .054(2) .044(2) .048(2) -.006(2) -.006(2) .022(2) O
O4 .044(2) .036(2) .050(2) -.009(2) -.003(2) .016(2) O
C1 .034(2) .036(3) .042(3) -.002(2) .001(2) .012(2) C
C2 .030(2) .041(3) .040(3) -.009(2) -.001(2) .011(2) C
C3 .045(3) .039(3) .055(3) -.009(2) .004(2) .015(3) C
C4 .038(2) .037(3) .035(3) -.004(2) .009(2) .007(2) C

loop_
_geom_angle_atom_site_label_1
_geom_angle_atom_site_label_2
_geom_angle_atom_site_label_3
_geom_angle
_geom_angle_publ_flag
Cl1 C1 Cl2 110.0(3) no
Cl1 C1 C2 114.1(3) no
Cl2 C1 C2 107.5(3) no
O1 C2 O2 126.5(4) no
O1 C2 C1 116.9(4) no
O2 C2 C1 116.6(4) no
Cl3 C3 Cl4 111.5(3) no
Cl3 C3 C4 116.0(4) no
Cl4 C3 C4 106.5(3) no
O3 C4 O4 126.6(4) no
O3 C4 C3 118.6(4) no
O4 C4 C3 114.8(4) no
C4 O4 H3 108(4) no
Cl1 C1 H1 103(3) no
Cl2 C1 H1 109(3) no
C2 C1 H1 113(3) no
Cl3 C3 H2 107(3) no
Cl4 C3 H2 107(3) no
C4 C3 H2 109(3) no

loop_
_geom_bond_atom_site_label_1
_geom_bond_atom_site_label_2
_geom_bond_site_symmetry_1
_geom_bond_site_symmetry_2
_geom_bond_distance
_geom_bond_publ_flag
Cl1 C1 . . 1.769(5) no
Cl2 C1 . . 1.763(5) no
Cl3 C3 . . 1.748(6) no
Cl4 C3 . . 1.757(6) no
O1 C2 . . 1.267(5) no
O2 C2 . . 1.231(5) no
O3 C4 . . 1.217(5) no
O4 C4 . . 1.281(5) no
C1 C2 . . 1.531(7) no
C3 C4 . . 1.517(7) no
O4 H3 . . .74(5) no
C1 H1 . . .89(4) no
C3 H2 . . .80(4) no
Rb1 O3 . 1_554 2.942(4) no
Rb1 O3 . 2_666 2.992(5) no
Rb1 O2 . 2_666 3.005(4) no
Rb1 O4 . . 3.021(6) no
Rb1 O2 . . 3.026(5) no
Rb1 O1 . 2_566 3.054(4) no
Rb1 O1 . 1_554 3.180(6) no

loop_
_geom_hbond_atom_site_label_D
_geom_hbond_atom_site_label_H
_geom_hbond_atom_site_label_A
_geom_hbond_site_symmetry_A
_geom_hbond_distance_DH
_geom_hbond_distance_HA
_geom_hbond_distance_DA
_geom_hbond_angle_DHA
O4 H3 O1 1_555 0.74(5) 1.77(5) 2.496(6) 168(5)

loop_
_geom_torsion_atom_site_label_1
_geom_torsion_atom_site_label_2
_geom_torsion_atom_site_label_3
_geom_torsion_atom_site_label_4
_geom_torsion
_geom_torsion_publ_flag
Cl1 C1 C2 O1 -21.7(5) no
Cl1 C1 C2 O2 159.6(3) no
Cl2 C1 C2 O1 100.6(4) no
Cl2 C1 C2 O2 -78.2(4) no
Cl3 C3 C4 O3 157.6(4) no
Cl3 C3 C4 O4 -24.5(5) no
Cl4 C3 C4 O3 -77.7(5) no
Cl4 C3 C4 O4 100.2(4) no
